data_4129428
loop_
_publ_author_name
'Mutoh, Katsuya'
'Nakagawa, Yuki'
'Sakamoto, Akira'
'Kobayashi, Yoichi'
'Abe, Jiro'

_publ_section_title
;
 Stepwise Two-Photon-Gated Photochemical Reaction in Photochromic
 [2.2]Paracyclophane-Bridged Bis(imidazole dimer).
;
_journal_issue 17
_journal_name_full 'Journal of the American Chemical Society'
_journal_page_first 5674
_journal_page_last 5677
_journal_paper_doi 10.1021/jacs.5b02862
_journal_volume 137
_journal_year 2015
_chemical_formula_sum 'C94 H70 N8'
_chemical_formula_weight 1311.58
_space_group_IT_number 2
_space_group_name_Hall '-P 1'
_space_group_name_H-M_alt 'P -1'
_symmetry_cell_setting triclinic
_symmetry_space_group_name_H-M 'P -1'
_atom_sites_solution_hydrogens geom
_atom_sites_solution_primary direct
_atom_sites_solution_secondary difmap
_audit_creation_method SHELXL-97
_cell_angle_alpha 69.949(6)
_cell_angle_beta 85.065(7)
_cell_angle_gamma 86.902(7)
_cell_formula_units_Z 1
_cell_length_a 9.305(5)
_cell_length_b 14.062(7)
_cell_length_c 14.402(8)
_cell_measurement_reflns_used 4447
_cell_measurement_temperature 90
_cell_measurement_theta_max 26.37
_cell_measurement_theta_min 2.20
_cell_volume 1763.1(16)
_computing_cell_refinement 'Bruker SAINT'
_computing_data_collection 'Bruker APEX2'
_computing_data_reduction 'Bruker SAINT'
_computing_molecular_graphics 'Bruker SHELXTL'
_computing_publication_material 'Bruker SHELXTL'
_computing_structure_refinement 'SHELXL-97 (Sheldrick, 2008)'
_computing_structure_solution 'SHELXS-97 (Sheldrick, 2008)'
_diffrn_ambient_temperature 90
_diffrn_detector_area_resol_mean 8.333
_diffrn_measured_fraction_theta_full 0.954
_diffrn_measured_fraction_theta_max 0.954
_diffrn_measurement_device_type 'Bruker APEX-II CCD'
_diffrn_measurement_method '\f and \w scans'
_diffrn_radiation_monochromator graphite
_diffrn_radiation_source 'fine-focus sealed tube'
_diffrn_radiation_type MoK\a
_diffrn_radiation_wavelength 0.71073
_diffrn_reflns_av_R_equivalents 0.0116
_diffrn_reflns_av_sigmaI/netI 0.0249
_diffrn_reflns_limit_h_max 6
_diffrn_reflns_limit_h_min -11
_diffrn_reflns_limit_k_max 17
_diffrn_reflns_limit_k_min -15
_diffrn_reflns_limit_l_max 17
_diffrn_reflns_limit_l_min -17
_diffrn_reflns_number 9243
_diffrn_reflns_theta_full 26.44
_diffrn_reflns_theta_max 26.44
_diffrn_reflns_theta_min 1.51
_exptl_absorpt_coefficient_mu 0.073
_exptl_absorpt_correction_T_max 0.9928
_exptl_absorpt_correction_T_min 0.9785
_exptl_absorpt_correction_type empirical
_exptl_absorpt_process_details 'SADABS Sheldrick 1996'
_exptl_crystal_colour colorless
_exptl_crystal_density_diffrn 1.235
_exptl_crystal_density_method 'not measured'
_exptl_crystal_description block
_exptl_crystal_F_000 690
_exptl_crystal_size_max 0.30
_exptl_crystal_size_mid 0.20
_exptl_crystal_size_min 0.10
_refine_diff_density_max 0.436
_refine_diff_density_min -0.250
_refine_diff_density_rms 0.038
_refine_ls_extinction_method none
_refine_ls_goodness_of_fit_ref 0.987
_refine_ls_hydrogen_treatment mixed
_refine_ls_matrix_type full
_refine_ls_number_parameters 460
_refine_ls_number_reflns 6945
_refine_ls_number_restraints 0
_refine_ls_restrained_S_all 0.987
_refine_ls_R_factor_all 0.0524
_refine_ls_R_factor_gt 0.0412
_refine_ls_shift/su_max 0.000
_refine_ls_shift/su_mean 0.000
_refine_ls_structure_factor_coef Fsqd
_refine_ls_weighting_details 'calc w=1/[\s^2^(Fo^2^)+(0.0341P)^2^+1.0616P] where P=(Fo^2^+2Fc^2^)/3'
_refine_ls_weighting_scheme calc
_refine_ls_wR_factor_gt 0.0918
_refine_ls_wR_factor_ref 0.0987
_reflns_number_gt 5751
_reflns_number_total 6945
_reflns_threshold_expression >2sigma(I)
_cod_data_source_file ja5b02862_si_002.cif
_cod_data_source_block p_1
_cod_depositor_comments
;
The following automatic conversions were performed:

data item '_symmetry_cell_setting' value 'Triclinic' was changed to
'triclinic' in accordance with the
/home/saulius/struct/COD-crude-data/automatic-downloads/DataCite-retrospective/ACS/depositions/lib/dictionaries/cif_core.dic
dictionary named 'cif_core.dic' version 2.4.2 last updated on
2011-04-26.

Automatic conversion script
Id: cif_fix_values 6909 2019-04-08 15:41:33Z antanas 
;
_cod_original_cell_volume 1763.3(16)
_cod_original_sg_symbol_H-M P-1
_cod_database_code 4129428

loop_
_symmetry_equiv_pos_as_xyz
'x, y, z'
'-x, -y, -z'

loop_
_atom_site_label
_atom_site_type_symbol
_atom_site_fract_x
_atom_site_fract_y
_atom_site_fract_z
_atom_site_U_iso_or_equiv
_atom_site_adp_type
_atom_site_occupancy
_atom_site_symmetry_multiplicity
_atom_site_calc_flag
_atom_site_refinement_flags
N3 N 1.12254(13) 0.52037(9) 0.20586(8) 0.0216(3) Uani 1 1 d .
N2 N 0.88207(12) 0.76031(8) 0.27026(8) 0.0191(2) Uani 1 1 d .
N1 N 0.68078(12) 0.65390(9) 0.29290(8) 0.0196(2) Uani 1 1 d .
C4 C 1.07642(14) 0.47466(10) 0.38488(10) 0.0197(3) Uani 1 1 d .
C5 C 1.04066(14) 0.34698(10) 0.54412(10) 0.0194(3) Uani 1 1 d .
H5 H 1.0002 0.2844 0.5847 0.023 Uiso 1 1 calc R
C6 C 1.06207(15) 0.58383(10) 0.12114(10) 0.0205(3) Uani 1 1 d .
C7 C 0.83654(14) 0.65383(10) 0.30715(10) 0.0184(3) Uani 1 1 d .
C8 C 1.21401(14) 0.47801(10) 0.51997(10) 0.0194(3) Uani 1 1 d .
C9 C 0.99562(14) 0.39350(10) 0.44882(10) 0.0198(3) Uani 1 1 d .
C10 C 1.04080(14) 0.53029(10) 0.28106(10) 0.0200(3) Uani 1 1 d .
N4 N 0.92528(12) 0.59799(9) 0.25030(8) 0.0199(2) Uani 1 1 d .
C12 C 1.28185(16) 0.57854(11) 0.01194(11) 0.0248(3) Uani 1 1 d .
H12 H 1.3359 0.5596 0.0688 0.030 Uiso 1 1 calc R
C13 C 0.90043(16) 0.80352(11) 0.02323(10) 0.0243(3) Uani 1 1 d .
H13 H 0.9940 0.8205 0.0332 0.029 Uiso 1 1 calc R
C14 C 0.63926(15) 0.74763(10) 0.26503(10) 0.0195(3) Uani 1 1 d .
C15 C 0.69725(15) 0.97895(11) 0.12405(11) 0.0250(3) Uani 1 1 d .
H15 H 0.6443 0.9429 0.0939 0.030 Uiso 1 1 calc R
C16 C 1.05507(16) 0.61896(11) -0.06219(10) 0.0233(3) Uani 1 1 d .
H16 H 0.9532 0.6283 -0.0567 0.028 Uiso 1 1 calc R
C17 C 1.18863(14) 0.51137(10) 0.41977(10) 0.0206(3) Uani 1 1 d .
H17 H 1.2497 0.5606 0.3740 0.025 Uiso 1 1 calc R
C18 C 0.48736(14) 0.78215(11) 0.25217(10) 0.0217(3) Uani 1 1 d .
C19 C 0.70839(16) 0.68456(11) 0.06439(11) 0.0252(3) Uani 1 1 d .
H19 H 0.6707 0.6200 0.1016 0.030 Uiso 1 1 calc R
C20 C 1.14387(14) 0.38994(10) 0.58150(10) 0.0180(3) Uani 1 1 d .
C21 C 0.76639(14) 0.81474(10) 0.24895(10) 0.0193(3) Uani 1 1 d .
C22 C 0.84565(17) 1.08554(12) 0.21414(13) 0.0322(4) Uani 1 1 d .
H22 H 0.8951 1.1223 0.2454 0.039 Uiso 1 1 calc R
C23 C 0.39357(15) 0.72955(11) 0.21789(11) 0.0253(3) Uani 1 1 d .
H23 H 0.4267 0.6705 0.2038 0.030 Uiso 1 1 calc R
C24 C 0.84610(15) 0.70870(11) 0.07932(10) 0.0210(3) Uani 1 1 d .
C25 C 0.76695(14) 0.92685(10) 0.20930(10) 0.0210(3) Uani 1 1 d .
C26 C 1.27599(15) 0.55488(11) 0.55688(11) 0.0228(3) Uani 1 1 d .
H26A H 1.3501 0.5943 0.5071 0.027 Uiso 1 1 calc R
H26B H 1.3227 0.5194 0.6192 0.027 Uiso 1 1 calc R
C27 C 1.12612(17) 0.63064(11) -0.15442(11) 0.0270(3) Uani 1 1 d .
H27 H 1.0721 0.6478 -0.2112 0.032 Uiso 1 1 calc R
C28 C 0.43595(16) 0.86750(11) 0.27505(11) 0.0267(3) Uani 1 1 d .
H28 H 0.4991 0.9032 0.2991 0.032 Uiso 1 1 calc R
C29 C 1.13247(15) 0.59367(10) 0.02227(10) 0.0213(3) Uani 1 1 d .
C30 C 1.27494(17) 0.61747(11) -0.16431(11) 0.0283(3) Uani 1 1 d .
H30 H 1.3230 0.6266 -0.2276 0.034 Uiso 1 1 calc R
C31 C 0.84181(16) 0.98045(11) 0.25470(11) 0.0261(3) Uani 1 1 d .
H31 H 0.8898 0.9453 0.3129 0.031 Uiso 1 1 calc R
C32 C 0.77791(17) 1.13655(12) 0.12865(13) 0.0321(4) Uani 1 1 d .
H32 H 0.7814 1.2083 0.1011 0.038 Uiso 1 1 calc R
C33 C 0.81907(17) 0.87314(12) -0.04684(11) 0.0293(3) Uani 1 1 d .
H33 H 0.8573 0.9371 -0.0854 0.035 Uiso 1 1 calc R
C34 C 0.68176(17) 0.84895(12) -0.06039(11) 0.0308(3) Uani 1 1 d .
H34 H 0.6253 0.8968 -0.1077 0.037 Uiso 1 1 calc R
C35 C 0.84943(15) 0.37022(11) 0.42408(11) 0.0238(3) Uani 1 1 d .
H35A H 0.8254 0.2997 0.4649 0.029 Uiso 1 1 calc R
H35B H 0.8545 0.3753 0.3536 0.029 Uiso 1 1 calc R
C36 C 0.70490(16) 1.08359(12) 0.08294(12) 0.0294(3) Uani 1 1 d .
H36 H 0.6600 1.1189 0.0234 0.035 Uiso 1 1 calc R
C37 C 0.62655(17) 0.75501(12) -0.00500(11) 0.0299(3) Uani 1 1 d .
H37 H 0.5324 0.7388 -0.0146 0.036 Uiso 1 1 calc R
C38 C 0.25140(16) 0.76390(12) 0.20448(12) 0.0312(4) Uani 1 1 d .
H38 H 0.1878 0.7289 0.1801 0.037 Uiso 1 1 calc R
C39 C 0.94105(15) 0.63282(10) 0.14609(10) 0.0204(3) Uani 1 1 d .
C40 C 0.29295(16) 0.90030(12) 0.26279(13) 0.0330(4) Uani 1 1 d .
H40 H 0.2580 0.9577 0.2792 0.040 Uiso 1 1 calc R
C41 C 1.35276(17) 0.59078(11) -0.08049(11) 0.0278(3) Uani 1 1 d .
H41 H 1.4545 0.5809 -0.0862 0.033 Uiso 1 1 calc R
C42 C 0.20183(16) 0.84899(12) 0.22654(13) 0.0344(4) Uani 1 1 d .
H42 H 0.1047 0.8722 0.2167 0.041 Uiso 1 1 calc R
C43 C 0.4724(2) 0.15716(15) 0.29712(15) 0.0437(4) Uani 1 1 d .
H43 H 0.4933 0.1184 0.2548 0.052 Uiso 1 1 calc R
C44 C 0.0316(2) 0.10171(14) 0.46196(14) 0.0429(4) Uani 1 1 d .
H44 H 0.0520 0.1718 0.4360 0.052 Uiso 1 1 calc R
C45 C 0.1363(2) 0.03132(16) 0.46213(17) 0.0535(5) Uani 1 1 d .
H45 H 0.2314 0.0518 0.4362 0.064 Uiso 1 1 calc R
C46 C 0.3474(2) 0.29680(17) 0.32842(18) 0.0546(5) Uani 1 1 d .
H46 H 0.2829 0.3536 0.3081 0.066 Uiso 1 1 calc R
C47 C 0.3782(2) 0.23910(16) 0.27024(15) 0.0470(5) Uani 1 1 d .
H47 H 0.3336 0.2557 0.2096 0.056 Uiso 1 1 calc R
C48 C 0.5362(2) 0.13141(16) 0.38480(15) 0.0513(5) Uani 1 1 d .
H48 H 0.6010 0.0746 0.4041 0.062 Uiso 1 1 calc R
C49 C -0.1053(2) 0.07013(16) 0.5001(2) 0.0690(7) Uani 1 1 d .
H49 H -0.1797 0.1191 0.5004 0.083 Uiso 1 1 calc R
C50 C 0.5048(2) 0.1897(2) 0.44530(17) 0.0678(7) Uani 1 1 d .
H50 H 0.5482 0.1729 0.5064 0.081 Uiso 1 1 calc R
C51 C 0.4096(2) 0.2728(2) 0.41604(19) 0.0666(7) Uani 1 1 d .
H51 H 0.3881 0.3126 0.4572 0.080 Uiso 1 1 calc R

loop_
_atom_site_aniso_label
_atom_site_aniso_U_11
_atom_site_aniso_U_22
_atom_site_aniso_U_33
_atom_site_aniso_U_23
_atom_site_aniso_U_13
_atom_site_aniso_U_12
N3 0.0248(6) 0.0203(6) 0.0189(6) -0.0058(5) -0.0034(5) 0.0037(5)
N2 0.0211(6) 0.0184(6) 0.0164(5) -0.0042(5) -0.0025(4) 0.0023(4)
N1 0.0194(6) 0.0217(6) 0.0170(6) -0.0052(5) -0.0041(4) 0.0020(5)
C4 0.0218(7) 0.0192(7) 0.0182(7) -0.0074(5) -0.0025(5) 0.0077(5)
C5 0.0209(7) 0.0152(6) 0.0213(7) -0.0059(5) -0.0012(5) 0.0034(5)
C6 0.0235(7) 0.0181(7) 0.0196(7) -0.0057(5) -0.0041(5) 0.0013(5)
C7 0.0180(6) 0.0172(7) 0.0193(7) -0.0057(5) -0.0023(5) 0.0029(5)
C8 0.0165(6) 0.0196(7) 0.0214(7) -0.0067(6) -0.0021(5) 0.0039(5)
C9 0.0212(7) 0.0181(7) 0.0219(7) -0.0095(6) -0.0036(5) 0.0049(5)
C10 0.0214(7) 0.0179(7) 0.0198(7) -0.0054(5) -0.0038(5) 0.0043(5)
N4 0.0219(6) 0.0197(6) 0.0169(6) -0.0049(5) -0.0040(5) 0.0041(5)
C12 0.0301(8) 0.0222(7) 0.0213(7) -0.0067(6) -0.0037(6) 0.0051(6)
C13 0.0242(7) 0.0263(8) 0.0218(7) -0.0077(6) -0.0030(6) 0.0028(6)
C14 0.0218(7) 0.0203(7) 0.0162(6) -0.0058(5) -0.0027(5) 0.0014(5)
C15 0.0247(7) 0.0238(8) 0.0253(7) -0.0074(6) -0.0019(6) 0.0032(6)
C16 0.0276(7) 0.0205(7) 0.0224(7) -0.0080(6) -0.0025(6) -0.0008(6)
C17 0.0192(7) 0.0183(7) 0.0209(7) -0.0033(5) 0.0001(5) 0.0039(5)
C18 0.0182(7) 0.0221(7) 0.0209(7) -0.0024(6) -0.0020(5) 0.0017(5)
C19 0.0274(7) 0.0254(8) 0.0231(7) -0.0082(6) -0.0049(6) 0.0018(6)
C20 0.0174(6) 0.0178(7) 0.0183(6) -0.0061(5) -0.0026(5) 0.0056(5)
C21 0.0204(7) 0.0222(7) 0.0155(6) -0.0067(5) -0.0027(5) 0.0020(5)
C22 0.0315(8) 0.0257(8) 0.0433(9) -0.0172(7) 0.0022(7) -0.0040(6)
C23 0.0234(7) 0.0229(7) 0.0265(8) -0.0041(6) -0.0034(6) -0.0002(6)
C24 0.0247(7) 0.0223(7) 0.0157(6) -0.0065(6) -0.0034(5) 0.0053(6)
C25 0.0183(6) 0.0194(7) 0.0234(7) -0.0059(6) 0.0014(5) 0.0017(5)
C26 0.0216(7) 0.0202(7) 0.0247(7) -0.0048(6) -0.0041(6) 0.0000(5)
C27 0.0371(8) 0.0255(8) 0.0199(7) -0.0090(6) -0.0037(6) -0.0018(6)
C28 0.0218(7) 0.0258(8) 0.0311(8) -0.0083(6) -0.0015(6) 0.0008(6)
C29 0.0290(7) 0.0155(7) 0.0190(7) -0.0056(5) -0.0012(6) 0.0002(5)
C30 0.0389(9) 0.0252(8) 0.0209(7) -0.0094(6) 0.0045(6) -0.0013(6)
C31 0.0244(7) 0.0254(8) 0.0288(8) -0.0101(6) -0.0019(6) 0.0020(6)
C32 0.0319(8) 0.0177(7) 0.0421(9) -0.0071(7) 0.0074(7) 0.0010(6)
C33 0.0347(8) 0.0242(8) 0.0235(7) -0.0020(6) -0.0024(6) 0.0047(6)
C34 0.0339(8) 0.0322(9) 0.0236(8) -0.0058(7) -0.0108(6) 0.0116(7)
C35 0.0270(7) 0.0220(7) 0.0241(7) -0.0091(6) -0.0067(6) 0.0023(6)
C36 0.0283(8) 0.0245(8) 0.0281(8) -0.0017(6) 0.0022(6) 0.0070(6)
C37 0.0266(8) 0.0358(9) 0.0291(8) -0.0123(7) -0.0109(6) 0.0057(6)
C38 0.0217(7) 0.0312(8) 0.0344(9) -0.0013(7) -0.0073(6) -0.0048(6)
C39 0.0237(7) 0.0197(7) 0.0174(7) -0.0054(5) -0.0032(5) -0.0004(5)
C40 0.0243(8) 0.0252(8) 0.0443(10) -0.0074(7) 0.0036(7) 0.0038(6)
C41 0.0297(8) 0.0238(8) 0.0290(8) -0.0094(6) 0.0017(6) 0.0038(6)
C42 0.0172(7) 0.0287(8) 0.0463(10) 0.0012(7) -0.0025(7) 0.0024(6)
C43 0.0411(10) 0.0466(11) 0.0475(11) -0.0244(9) 0.0090(8) -0.0002(8)
C44 0.0469(11) 0.0303(9) 0.0500(11) -0.0113(8) -0.0038(9) -0.0026(8)
C45 0.0359(10) 0.0445(11) 0.0779(15) -0.0211(11) 0.0115(10) -0.0054(8)
C46 0.0402(11) 0.0528(13) 0.0732(15) -0.0274(11) 0.0020(10) 0.0086(9)
C47 0.0393(10) 0.0528(12) 0.0448(11) -0.0132(9) 0.0030(8) 0.0018(9)
C48 0.0442(11) 0.0507(12) 0.0512(12) -0.0111(10) 0.0037(9) 0.0118(9)
C49 0.0424(11) 0.0349(11) 0.123(2) -0.0233(13) 0.0087(13) 0.0084(9)
C50 0.0511(13) 0.113(2) 0.0445(12) -0.0350(13) -0.0035(10) 0.0050(13)
C51 0.0502(13) 0.0907(18) 0.0807(17) -0.0622(15) 0.0121(12) 0.0059(12)

loop_
_atom_type_symbol
_atom_type_description
_atom_type_scat_dispersion_real
_atom_type_scat_dispersion_imag
_atom_type_scat_source
C C 0.0033 0.0016 'International Tables Vol C Tables 4.2.6.8 and 6.1.1.4'
H H 0.0000 0.0000 'International Tables Vol C Tables 4.2.6.8 and 6.1.1.4'
N N 0.0061 0.0033 'International Tables Vol C Tables 4.2.6.8 and 6.1.1.4'

loop_
_geom_angle_atom_site_label_1
_geom_angle_atom_site_label_2
_geom_angle_atom_site_label_3
_geom_angle
_geom_angle_site_symmetry_1
_geom_angle_site_symmetry_3
C10 N3 C6 106.28(12) . .
C21 N2 C7 106.05(11) . .
C14 N1 C7 105.34(11) . .
C17 C4 C9 120.14(13) . .
C17 C4 C10 116.92(12) . .
C9 C4 C10 122.76(13) . .
C9 C5 C20 121.68(13) . .
C9 C5 H5 119.2 . .
C20 C5 H5 119.2 . .
C39 C6 N3 110.20(12) . .
C39 C6 C29 129.71(13) . .
N3 C6 C29 120.04(12) . .
N2 C7 N1 107.74(10) . .
N2 C7 N4 108.15(11) . .
N1 C7 N4 111.96(11) . .
N2 C7 C20 108.26(11) . 2_766
N1 C7 C20 108.11(10) . 2_766
N4 C7 C20 112.45(11) . 2_766
C17 C8 C20 116.94(13) . .
C17 C8 C26 116.04(12) . .
C20 C8 C26 124.36(13) . .
C5 C9 C4 117.31(13) . .
C5 C9 C35 119.89(13) . .
C4 C9 C35 121.68(13) . .
N3 C10 N4 112.00(12) . .
N3 C10 C4 121.06(12) . .
N4 C10 C4 126.93(12) . .
C10 N4 C39 105.43(11) . .
C10 N4 C7 128.34(11) . .
C39 N4 C7 122.61(11) . .
C41 C12 C29 121.07(14) . .
C41 C12 H12 119.5 . .
C29 C12 H12 119.5 . .
C33 C13 C24 120.61(14) . .
C33 C13 H13 119.7 . .
C24 C13 H13 119.7 . .
N1 C14 C18 123.70(13) . .
N1 C14 C21 110.44(12) . .
C18 C14 C21 125.86(12) . .
C36 C15 C25 120.07(14) . .
C36 C15 H15 120.0 . .
C25 C15 H15 120.0 . .
C27 C16 C29 120.49(14) . .
C27 C16 H16 119.8 . .
C29 C16 H16 119.8 . .
C4 C17 C8 121.90(13) . .
C4 C17 H17 119.1 . .
C8 C17 H17 119.1 . .
C28 C18 C23 119.49(13) . .
C28 C18 C14 120.22(13) . .
C23 C18 C14 120.29(13) . .
C37 C19 C24 119.93(14) . .
C37 C19 H19 120.0 . .
C24 C19 H19 120.0 . .
C5 C20 C8 120.08(13) . .
C5 C20 C7 117.87(12) . 2_766
C8 C20 C7 121.62(12) . 2_766
N2 C21 C25 122.53(13) . .
N2 C21 C14 109.85(12) . .
C25 C21 C14 127.53(12) . .
C32 C22 C31 120.26(15) . .
C32 C22 H22 119.9 . .
C31 C22 H22 119.9 . .
C38 C23 C18 119.70(15) . .
C38 C23 H23 120.2 . .
C18 C23 H23 120.2 . .
C19 C24 C13 119.27(13) . .
C19 C24 C39 121.40(13) . .
C13 C24 C39 119.07(13) . .
C15 C25 C31 119.74(14) . .
C15 C25 C21 119.75(13) . .
C31 C25 C21 120.46(13) . .
C8 C26 C35 110.02(12) . 2_766
C8 C26 H26A 109.7 . .
C35 C26 H26A 109.7 2_766 .
C8 C26 H26B 109.7 . .
C35 C26 H26B 109.7 2_766 .
H26A C26 H26B 108.2 . .
C30 C27 C16 120.79(14) . .
C30 C27 H27 119.6 . .
C16 C27 H27 119.6 . .
C40 C28 C18 120.32(14) . .
C40 C28 H28 119.8 . .
C18 C28 H28 119.8 . .
C16 C29 C12 118.32(13) . .
C16 C29 C6 122.31(13) . .
C12 C29 C6 119.36(13) . .
C27 C30 C41 119.19(14) . .
C27 C30 H30 120.4 . .
C41 C30 H30 120.4 . .
C22 C31 C25 119.61(15) . .
C22 C31 H31 120.2 . .
C25 C31 H31 120.2 . .
C22 C32 C36 120.26(15) . .
C22 C32 H32 119.9 . .
C36 C32 H32 119.9 . .
C34 C33 C13 119.72(15) . .
C34 C33 H33 120.1 . .
C13 C33 H33 120.1 . .
C33 C34 C37 120.18(14) . .
C33 C34 H34 119.9 . .
C37 C34 H34 119.9 . .
C9 C35 C26 112.63(12) . 2_766
C9 C35 H35A 109.1 . .
C26 C35 H35A 109.1 2_766 .
C9 C35 H35B 109.1 . .
C26 C35 H35B 109.1 2_766 .
H35A C35 H35B 107.8 . .
C32 C36 C15 120.02(15) . .
C32 C36 H36 120.0 . .
C15 C36 H36 120.0 . .
C34 C37 C19 120.28(15) . .
C34 C37 H37 119.9 . .
C19 C37 H37 119.9 . .
C42 C38 C23 120.37(15) . .
C42 C38 H38 119.8 . .
C23 C38 H38 119.8 . .
C6 C39 N4 106.09(12) . .
C6 C39 C24 128.23(13) . .
N4 C39 C24 125.67(12) . .
C42 C40 C28 119.69(15) . .
C42 C40 H40 120.2 . .
C28 C40 H40 120.2 . .
C12 C41 C30 120.13(15) . .
C12 C41 H41 119.9 . .
C30 C41 H41 119.9 . .
C40 C42 C38 120.40(14) . .
C40 C42 H42 119.8 . .
C38 C42 H42 119.8 . .
C48 C43 C47 120.03(18) . .
C48 C43 H43 120.0 . .
C47 C43 H43 120.0 . .
C45 C44 C49 118.83(18) . .
C45 C44 H44 120.6 . .
C49 C44 H44 120.6 . .
C44 C45 C49 120.07(19) . 2_556
C44 C45 H45 120.0 . .
C49 C45 H45 120.0 2_556 .
C47 C46 C51 119.6(2) . .
C47 C46 H46 120.2 . .
C51 C46 H46 120.2 . .
C46 C47 C43 121.5(2) . .
C46 C47 H47 119.3 . .
C43 C47 H47 119.3 . .
C43 C48 C50 118.9(2) . .
C43 C48 H48 120.5 . .
C50 C48 H48 120.5 . .
C45 C49 C44 121.10(18) 2_556 .
C45 C49 H49 119.5 2_556 .
C44 C49 H49 119.5 . .
C48 C50 C51 119.9(2) . .
C48 C50 H50 120.1 . .
C51 C50 H50 120.1 . .
C46 C51 C50 120.0(2) . .
C46 C51 H51 120.0 . .
C50 C51 H51 120.0 . .

loop_
_geom_bond_atom_site_label_1
_geom_bond_atom_site_label_2
_geom_bond_distance
_geom_bond_site_symmetry_2
N3 C10 1.3120(18) .
N3 C6 1.3853(18) .
N2 C21 1.2828(18) .
N2 C7 1.4793(18) .
N1 C14 1.2871(19) .
N1 C7 1.4811(18) .
C4 C17 1.391(2) .
C4 C9 1.403(2) .
C4 C10 1.488(2) .
C5 C9 1.393(2) .
C5 C20 1.397(2) .
C5 H5 0.9500 .
C6 C39 1.374(2) .
C6 C29 1.480(2) .
C7 N4 1.4910(17) .
C7 C20 1.531(2) 2_766
C8 C17 1.393(2) .
C8 C20 1.407(2) .
C8 C26 1.516(2) .
C9 C35 1.515(2) .
C10 N4 1.3929(18) .
N4 C39 1.4072(19) .
C12 C41 1.393(2) .
C12 C29 1.398(2) .
C12 H12 0.9500 .
C13 C33 1.387(2) .
C13 C24 1.397(2) .
C13 H13 0.9500 .
C14 C18 1.475(2) .
C14 C21 1.506(2) .
C15 C36 1.388(2) .
C15 C25 1.391(2) .
C15 H15 0.9500 .
C16 C27 1.393(2) .
C16 C29 1.397(2) .
C16 H16 0.9500 .
C17 H17 0.9500 .
C18 C28 1.400(2) .
C18 C23 1.395(2) .
C19 C37 1.390(2) .
C19 C24 1.396(2) .
C19 H19 0.9500 .
C20 C7 1.531(2) 2_766
C21 C25 1.481(2) .
C22 C32 1.381(2) .
C22 C31 1.392(2) .
C22 H22 0.9500 .
C23 C38 1.390(2) .
C23 H23 0.9500 .
C24 C39 1.4780(19) .
C25 C31 1.398(2) .
C26 C35 1.599(2) 2_766
C26 H26A 0.9900 .
C26 H26B 0.9900 .
C27 C30 1.389(2) .
C27 H27 0.9500 .
C28 C40 1.390(2) .
C28 H28 0.9500 .
C30 C41 1.390(2) .
C30 H30 0.9500 .
C31 H31 0.9500 .
C32 C36 1.385(2) .
C32 H32 0.9500 .
C33 C34 1.386(2) .
C33 H33 0.9500 .
C34 C37 1.388(2) .
C34 H34 0.9500 .
C35 C26 1.599(2) 2_766
C35 H35A 0.9900 .
C35 H35B 0.9900 .
C36 H36 0.9500 .
C37 H37 0.9500 .
C38 C42 1.386(2) .
C38 H38 0.9500 .
C40 C42 1.383(2) .
C40 H40 0.9500 .
C41 H41 0.9500 .
C42 H42 0.9500 .
C43 C48 1.368(3) .
C43 C47 1.375(3) .
C43 H43 0.9500 .
C44 C45 1.350(3) .
C44 C49 1.377(3) .
C44 H44 0.9500 .
C45 C49 1.378(3) 2_556
C45 H45 0.9500 .
C46 C47 1.357(3) .
C46 C51 1.362(3) .
C46 H46 0.9500 .
C47 H47 0.9500 .
C48 C50 1.392(3) .
C48 H48 0.9500 .
C49 C45 1.378(3) 2_556
C49 H49 0.9500 .
C50 C51 1.393(3) .
C50 H50 0.9500 .
C51 H51 0.9500 .
